data_4072044
loop_
_publ_author_name
'Castonguay, Annie'
'Beauchamp, Andr\'e L.'
'Zargarian, Davit'

_publ_section_title
;
 Preparation and Reactivities of PCP-Type Pincer Complexes of Nickel.
 Impact of Different Ligand Skeletons and Phosphine Substituents
;
_journal_issue 21
_journal_name_full Organometallics
_journal_page_first 5723
_journal_paper_doi 10.1021/om8005454
_journal_volume 27
_journal_year 2008
_chemical_compound_source 'Synthesized by the authors. See text'
_chemical_formula_moiety 'C17 H37 Br Ni P2'
_chemical_formula_sum 'C17 H37 Br Ni P2'
_chemical_formula_weight 442.03
_chemical_name_systematic
;
?
;
_space_group_IT_number 14
_symmetry_cell_setting monoclinic
_symmetry_space_group_name_Hall '-P 2yn'
_symmetry_space_group_name_H-M 'P 1 21/n 1'
_atom_sites_solution_hydrogens geom
_atom_sites_solution_primary direct
_atom_sites_solution_secondary difmap
_audit_creation_method SHELXL-97
_cell_angle_alpha 90.00
_cell_angle_beta 90.7960(10)
_cell_angle_gamma 90.00
_cell_formula_units_Z 4
_cell_length_a 8.4858(2)
_cell_length_b 11.8590(3)
_cell_length_c 20.8903(5)
_cell_measurement_reflns_used 10870
_cell_measurement_temperature 100(2)
_cell_measurement_theta_max 68.44
_cell_measurement_theta_min 4.23
_cell_volume 2102.05(9)
_computing_cell_refinement 'SMART (Bruker, 2003)'
_computing_data_collection 'SMART (Bruker, 2003)'
_computing_data_reduction 'SAINT (Bruker, 2004)'
_computing_molecular_graphics 'SHELXTL (Bruker, 1997)'
_computing_publication_material 'UdMX (Maris, 2004)'
_computing_structure_refinement 'SHELXL97 (Sheldrick, 1997)'
_computing_structure_solution 'SHELXS97 (Sheldrick, 1997)'
_diffrn_ambient_temperature 100(2)
_diffrn_measured_fraction_theta_full 0.983
_diffrn_measured_fraction_theta_max 0.983
_diffrn_measurement_device_type 'Bruker Smart 6000'
_diffrn_measurement_method \w
_diffrn_radiation_monochromator 'Montel 200 optics'
_diffrn_radiation_source 'Rotating Anode'
_diffrn_radiation_type CuK\a
_diffrn_radiation_wavelength 1.54178
_diffrn_reflns_av_R_equivalents 0.045
_diffrn_reflns_av_sigmaI/netI 0.0267
_diffrn_reflns_limit_h_max 9
_diffrn_reflns_limit_h_min -8
_diffrn_reflns_limit_k_max 14
_diffrn_reflns_limit_k_min -14
_diffrn_reflns_limit_l_max 25
_diffrn_reflns_limit_l_min -24
_diffrn_reflns_number 28516
_diffrn_reflns_theta_full 68.81
_diffrn_reflns_theta_max 68.81
_diffrn_reflns_theta_min 4.23
_diffrn_standards_decay_% 4.35
_diffrn_standards_number 107
_exptl_absorpt_coefficient_mu 4.923
_exptl_absorpt_correction_T_max 0.780
_exptl_absorpt_correction_T_min 0.690
_exptl_absorpt_correction_type multi-scan
_exptl_absorpt_process_details 'Sadabs (Sheldrick,1996)'
_exptl_crystal_colour yellow
_exptl_crystal_density_diffrn 1.397
_exptl_crystal_density_method 'not measured'
_exptl_crystal_description needle-like
_exptl_crystal_F_000 928
_exptl_crystal_size_max 0.24
_exptl_crystal_size_mid 0.08
_exptl_crystal_size_min 0.05
_refine_diff_density_max 0.737
_refine_diff_density_min -0.316
_refine_diff_density_rms 0.088
_refine_ls_extinction_method none
_refine_ls_goodness_of_fit_ref 1.021
_refine_ls_hydrogen_treatment constr
_refine_ls_matrix_type full
_refine_ls_number_parameters 198
_refine_ls_number_reflns 3831
_refine_ls_number_restraints 0
_refine_ls_restrained_S_all 1.021
_refine_ls_R_factor_all 0.0382
_refine_ls_R_factor_gt 0.0322
_refine_ls_shift/su_max 0.001
_refine_ls_shift/su_mean 0.000
_refine_ls_structure_factor_coef Fsqd
_refine_ls_weighting_details 'calc w=1/[\s^2^(Fo^2^)+(0.0573P)^2^+0.0000P] where P=(Fo^2^+2Fc^2^)/3'
_refine_ls_weighting_scheme calc
_refine_ls_wR_factor_gt 0.0811
_refine_ls_wR_factor_ref 0.0838
_reflns_number_gt 3276
_reflns_number_total 3831
_reflns_threshold_expression I>2\s(I)
_cod_data_source_file om8005454_si_001.cif
_cod_data_source_block cast29
_cod_depositor_comments
;
The following automatic conversions were performed:

'_symmetry_cell_setting' value 'MonocliNic' changed to 'monoclinic'
according to /home/saulius/struct/CIF-dictionaries/cif_core.dic
dictionary named 'cif_core.dic' version 2.4.1 from
2010-06-29.

'_atom_site_adp_type' value 'UaNi' changed to 'Uani'
according to /home/saulius/struct/CIF-dictionaries/cif_core.dic
dictionary named 'cif_core.dic' version 2.4.1 from 2010-06-29 (21
time).

'_geom_bond_publ_flag' value 'Y' changed to 'y' according to
/home/saulius/struct/CIF-dictionaries/cif_core.dic dictionary named
'cif_core.dic' version 2.4.1 from 2010-06-29 (22
times).

'_geom_angle_publ_flag' value 'Y' changed to 'y' according
to /home/saulius/struct/CIF-dictionaries/cif_core.dic dictionary
named 'cif_core.dic' version 2.4.1 from 2010-06-29 (37
times).

'_geom_torsion_publ_flag' value 'Y' changed to 'y' according
to /home/saulius/struct/CIF-dictionaries/cif_core.dic dictionary
named 'cif_core.dic' version 2.4.1 from 2010-06-29 (52 times).

Automatic conversion script
Id: cif_fix_values 1715 2011-07-08 13:25:40Z adriana 
;
_cod_original_sg_symbol_H-M P21/n
_cod_database_code 4072044

loop_
_symmetry_equiv_pos_as_xyz
'x, y, z'
'-x+1/2, y+1/2, -z+1/2'
'-x, -y, -z'
'x-1/2, -y-1/2, z-1/2'

loop_
_atom_site_label
_atom_site_type_symbol
_atom_site_fract_x
_atom_site_fract_y
_atom_site_fract_z
_atom_site_U_iso_or_equiv
_atom_site_adp_type
_atom_site_occupancy
_atom_site_symmetry_multiplicity
_atom_site_calc_flag
_atom_site_refinement_flags
Br Br 0.72831(3) 0.47351(2) 0.132091(12) 0.02638(10) Uani 1 1 d .
Ni Ni 0.82341(4) 0.28552(3) 0.134565(18) 0.01825(12) Uani 1 1 d .
P1 P 0.92624(7) 0.29898(5) 0.23048(3) 0.01922(14) Uani 1 1 d .
P2 P 0.73154(7) 0.24478(5) 0.03941(3) 0.02089(15) Uani 1 1 d .
C1 C 0.9921(3) 0.1557(2) 0.25033(12) 0.0260(5) Uani 1 1 d .
H1A H 1.0912 0.1579 0.2759 0.031 Uiso 1 1 calc R
H1B H 0.9110 0.1156 0.2751 0.031 Uiso 1 1 calc R
C2 C 1.0184(3) 0.0973(2) 0.18612(13) 0.0337(6) Uani 1 1 d .
H2A H 1.1223 0.1201 0.1694 0.040 Uiso 1 1 calc R
H2B H 1.0202 0.0147 0.1928 0.040 Uiso 1 1 calc R
C3 C 0.8922(3) 0.1258(2) 0.13707(12) 0.0267(5) Uani 1 1 d .
H3 H 0.7972 0.0836 0.1517 0.032 Uiso 1 1 calc R
C4 C 0.9273(3) 0.0761(2) 0.07189(13) 0.0349(6) Uani 1 1 d .
H4A H 1.0285 0.1069 0.0567 0.042 Uiso 1 1 calc R
H4B H 0.9394 -0.0066 0.0761 0.042 Uiso 1 1 calc R
C5 C 0.8004(3) 0.1008(2) 0.02300(13) 0.0326(6) Uani 1 1 d .
H5A H 0.7127 0.0463 0.0269 0.039 Uiso 1 1 calc R
H5B H 0.8429 0.0957 -0.0208 0.039 Uiso 1 1 calc R
C7 C 1.1034(3) 0.3884(2) 0.24473(12) 0.0262(5) Uani 1 1 d .
H7 H 1.1499 0.3673 0.2873 0.031 Uiso 1 1 calc R
C6 C 0.7854(3) 0.3424(2) 0.29248(11) 0.0227(5) Uani 1 1 d .
H6 H 0.7591 0.4235 0.2848 0.027 Uiso 1 1 calc R
C9 C 0.8094(3) 0.3364(3) -0.02442(12) 0.0298(6) Uani 1 1 d .
H9 H 0.7711 0.4147 -0.0160 0.036 Uiso 1 1 calc R
C8 C 0.5166(3) 0.2343(2) 0.02503(12) 0.0260(5) Uani 1 1 d .
H8 H 0.4992 0.1932 -0.0162 0.031 Uiso 1 1 calc R
C71 C 1.0638(3) 0.5127(2) 0.24648(14) 0.0321(6) Uani 1 1 d .
H71A H 1.1603 0.5565 0.2538 0.048 Uiso 1 1 calc R
H71B H 0.9899 0.5272 0.2812 0.048 Uiso 1 1 calc R
H71C H 1.0153 0.5351 0.2056 0.048 Uiso 1 1 calc R
C72 C 1.2267(3) 0.3636(3) 0.19363(15) 0.0387(7) Uani 1 1 d .
H72A H 1.1811 0.3780 0.1511 0.058 Uiso 1 1 calc R
H72B H 1.2594 0.2845 0.1967 0.058 Uiso 1 1 calc R
H72C H 1.3185 0.4125 0.2005 0.058 Uiso 1 1 calc R
C61 C 0.6329(3) 0.2749(2) 0.28475(12) 0.0287(6) Uani 1 1 d .
H61A H 0.6547 0.1948 0.2923 0.043 Uiso 1 1 calc R
H61B H 0.5906 0.2850 0.2412 0.043 Uiso 1 1 calc R
H61C H 0.5558 0.3016 0.3157 0.043 Uiso 1 1 calc R
C62 C 0.8506(3) 0.3327(3) 0.36066(12) 0.0335(6) Uani 1 1 d .
H62A H 0.7726 0.3612 0.3908 0.050 Uiso 1 1 calc R
H62B H 0.9476 0.3772 0.3647 0.050 Uiso 1 1 calc R
H62C H 0.8737 0.2535 0.3703 0.050 Uiso 1 1 calc R
C91 C 0.9891(3) 0.3382(3) -0.01889(14) 0.0413(7) Uani 1 1 d .
H91A H 1.0308 0.2636 -0.0294 0.062 Uiso 1 1 calc R
H91B H 1.0206 0.3582 0.0250 0.062 Uiso 1 1 calc R
H91C H 1.0311 0.3942 -0.0487 0.062 Uiso 1 1 calc R
C92 C 0.7550(4) 0.3041(3) -0.09203(13) 0.0462(8) Uani 1 1 d .
H92A H 0.8023 0.3556 -0.1230 0.069 Uiso 1 1 calc R
H92B H 0.6399 0.3094 -0.0952 0.069 Uiso 1 1 calc R
H92C H 0.7879 0.2267 -0.1013 0.069 Uiso 1 1 calc R
C81 C 0.4354(3) 0.3487(3) 0.01942(14) 0.0351(6) Uani 1 1 d .
H81A H 0.3221 0.3375 0.0123 0.053 Uiso 1 1 calc R
H81B H 0.4792 0.3905 -0.0167 0.053 Uiso 1 1 calc R
H81C H 0.4528 0.3915 0.0590 0.053 Uiso 1 1 calc R
C82 C 0.4420(3) 0.1647(3) 0.07844(13) 0.0344(6) Uani 1 1 d .
H82A H 0.4578 0.2032 0.1195 0.052 Uiso 1 1 calc R
H82B H 0.4915 0.0901 0.0803 0.052 Uiso 1 1 calc R
H82C H 0.3288 0.1562 0.0697 0.052 Uiso 1 1 calc R

loop_
_atom_site_aniso_label
_atom_site_aniso_U_11
_atom_site_aniso_U_22
_atom_site_aniso_U_33
_atom_site_aniso_U_23
_atom_site_aniso_U_13
_atom_site_aniso_U_12
Br 0.03258(17) 0.02379(16) 0.02260(16) -0.00043(10) -0.00562(10) 0.00763(10)
Ni 0.0177(2) 0.0221(2) 0.0149(2) -0.00043(16) -0.00206(15) 0.00369(15)
P1 0.0183(3) 0.0238(3) 0.0154(3) 0.0009(2) -0.0024(2) 0.0026(2)
P2 0.0189(3) 0.0291(3) 0.0146(3) -0.0012(2) -0.0005(2) 0.0004(2)
C1 0.0250(13) 0.0294(14) 0.0236(13) 0.0085(11) -0.0021(10) 0.0077(10)
C2 0.0393(16) 0.0251(14) 0.0365(16) 0.0010(12) -0.0088(12) 0.0048(11)
C3 0.0292(13) 0.0252(13) 0.0258(13) -0.0011(11) -0.0001(10) 0.0065(10)
C4 0.0347(15) 0.0334(16) 0.0364(16) -0.0079(12) -0.0060(11) 0.0067(11)
C5 0.0343(15) 0.0390(16) 0.0246(14) -0.0086(12) 0.0017(10) 0.0056(12)
C7 0.0208(13) 0.0349(15) 0.0229(13) -0.0002(11) -0.0063(9) -0.0007(10)
C6 0.0227(12) 0.0262(13) 0.0191(12) 0.0002(10) 0.0009(9) 0.0018(9)
C9 0.0240(13) 0.0459(17) 0.0196(13) 0.0036(12) 0.0007(9) -0.0092(11)
C8 0.0229(13) 0.0350(14) 0.0200(12) 0.0010(11) -0.0020(9) -0.0042(10)
C71 0.0260(14) 0.0360(16) 0.0343(15) -0.0011(12) -0.0024(11) -0.0063(11)
C72 0.0231(14) 0.0491(18) 0.0441(17) -0.0075(14) 0.0034(11) -0.0035(12)
C61 0.0239(13) 0.0348(15) 0.0275(14) 0.0030(11) 0.0024(10) 0.0006(10)
C62 0.0319(15) 0.0488(18) 0.0199(13) 0.0003(12) 0.0010(10) -0.0002(12)
C91 0.0252(15) 0.071(2) 0.0277(15) 0.0044(15) 0.0042(11) -0.0122(13)
C92 0.0437(18) 0.075(2) 0.0193(14) 0.0062(14) -0.0007(12) -0.0204(16)
C81 0.0215(14) 0.0425(17) 0.0410(16) 0.0038(13) -0.0070(11) -0.0003(11)
C82 0.0287(15) 0.0431(17) 0.0314(15) 0.0051(13) 0.0020(11) -0.0095(12)

loop_
_atom_type_symbol
_atom_type_description
_atom_type_scat_dispersion_real
_atom_type_scat_dispersion_imag
_atom_type_scat_source
C C 0.0181 0.0091 'International Tables Vol C Tables 4.2.6.8 and 6.1.1.4'
H H 0.0000 0.0000 'International Tables Vol C Tables 4.2.6.8 and 6.1.1.4'
P P 0.2955 0.4335 'International Tables Vol C Tables 4.2.6.8 and 6.1.1.4'
Ni Ni -3.0029 0.5091 'International Tables Vol C Tables 4.2.6.8 and 6.1.1.4'
Br Br -0.6763 1.2805 'International Tables Vol C Tables 4.2.6.8 and 6.1.1.4'

loop_
_geom_angle_atom_site_label_1
_geom_angle_atom_site_label_2
_geom_angle_atom_site_label_3
_geom_angle
_geom_angle_publ_flag
C3 Ni P2 85.05(8) y
C3 Ni P1 86.08(8) y
P2 Ni P1 171.13(3) y
C3 Ni Br 177.22(8) y
P2 Ni Br 94.09(2) y
P1 Ni Br 94.76(2) y
C1 P1 C6 107.31(11) y
C1 P1 C7 104.38(12) y
C6 P1 C7 104.97(11) y
C1 P1 Ni 104.89(8) y
C6 P1 Ni 114.21(8) y
C7 P1 Ni 120.08(8) y
C5 P2 C8 102.89(12) y
C5 P2 C9 107.07(13) y
C8 P2 C9 106.48(12) y
C5 P2 Ni 105.38(9) y
C8 P2 Ni 120.18(8) y
C9 P2 Ni 113.63(9) y
C2 C1 P1 105.60(17) y
C2 C1 H1A 110.6 ?
P1 C1 H1A 110.6 ?
C2 C1 H1B 110.6 ?
P1 C1 H1B 110.6 ?
H1A C1 H1B 108.8 ?
C3 C2 C1 112.6(2) y
C3 C2 H2A 109.1 ?
C1 C2 H2A 109.1 ?
C3 C2 H2B 109.1 ?
C1 C2 H2B 109.1 ?
H2A C2 H2B 107.8 ?
C2 C3 C4 112.1(2) y
C2 C3 Ni 115.93(18) y
C4 C3 Ni 114.15(18) y
C2 C3 H3 104.4 ?
C4 C3 H3 104.4 ?
Ni C3 H3 104.4 ?
C5 C4 C3 112.7(2) y
C5 C4 H4A 109 ?
C3 C4 H4A 109 ?
C5 C4 H4B 109 ?
C3 C4 H4B 109 ?
H4A C4 H4B 107.8 ?
C4 C5 P2 106.33(19) y
C4 C5 H5A 110.5 ?
P2 C5 H5A 110.5 ?
C4 C5 H5B 110.5 ?
P2 C5 H5B 110.5 ?
H5A C5 H5B 108.7 ?
C71 C7 C72 110.9(2) y
C71 C7 P1 112.30(17) y
C72 C7 P1 109.71(18) y
C71 C7 H7 107.9 ?
C72 C7 H7 107.9 ?
P1 C7 H7 107.9 ?
C62 C6 C61 110.8(2) y
C62 C6 P1 113.81(17) y
C61 C6 P1 109.57(17) y
C62 C6 H6 107.5 ?
C61 C6 H6 107.5 ?
P1 C6 H6 107.5 ?
C91 C9 C92 111.2(2) y
C91 C9 P2 108.68(19) y
C92 C9 P2 114.42(19) y
C91 C9 H9 107.4 ?
C92 C9 H9 107.4 ?
P2 C9 H9 107.4 ?
C81 C8 C82 110.1(2) y
C81 C8 P2 113.38(18) y
C82 C8 P2 109.55(17) y
C81 C8 H8 107.9 ?
C82 C8 H8 107.9 ?
P2 C8 H8 107.9 ?
C7 C71 H71A 109.5 ?
C7 C71 H71B 109.5 ?
H71A C71 H71B 109.5 ?
C7 C71 H71C 109.5 ?
H71A C71 H71C 109.5 ?
H71B C71 H71C 109.5 ?
C7 C72 H72A 109.5 ?
C7 C72 H72B 109.5 ?
H72A C72 H72B 109.5 ?
C7 C72 H72C 109.5 ?
H72A C72 H72C 109.5 ?
H72B C72 H72C 109.5 ?
C6 C61 H61A 109.5 ?
C6 C61 H61B 109.5 ?
H61A C61 H61B 109.5 ?
C6 C61 H61C 109.5 ?
H61A C61 H61C 109.5 ?
H61B C61 H61C 109.5 ?
C6 C62 H62A 109.5 ?
C6 C62 H62B 109.5 ?
H62A C62 H62B 109.5 ?
C6 C62 H62C 109.5 ?
H62A C62 H62C 109.5 ?
H62B C62 H62C 109.5 ?
C9 C91 H91A 109.5 ?
C9 C91 H91B 109.5 ?
H91A C91 H91B 109.5 ?
C9 C91 H91C 109.5 ?
H91A C91 H91C 109.5 ?
H91B C91 H91C 109.5 ?
C9 C92 H92A 109.5 ?
C9 C92 H92B 109.5 ?
H92A C92 H92B 109.5 ?
C9 C92 H92C 109.5 ?
H92A C92 H92C 109.5 ?
H92B C92 H92C 109.5 ?
C8 C81 H81A 109.5 ?
C8 C81 H81B 109.5 ?
H81A C81 H81B 109.5 ?
C8 C81 H81C 109.5 ?
H81A C81 H81C 109.5 ?
H81B C81 H81C 109.5 ?
C8 C82 H82A 109.5 ?
C8 C82 H82B 109.5 ?
H82A C82 H82B 109.5 ?
C8 C82 H82C 109.5 ?
H82A C82 H82C 109.5 ?
H82B C82 H82C 109.5 ?

loop_
_geom_bond_atom_site_label_1
_geom_bond_atom_site_label_2
_geom_bond_distance
_geom_bond_publ_flag
Br Ni 2.3712(5) y
Ni C3 1.982(3) y
Ni P2 2.1794(7) y
Ni P1 2.1801(7) y
P1 C1 1.834(2) y
P1 C6 1.848(2) y
P1 C7 1.860(2) y
P2 C5 1.839(3) y
P2 C8 1.848(2) y
P2 C9 1.849(3) y
C1 C2 1.529(4) y
C1 H1a 0.99 ?
C1 H1b 0.99 ?
C2 C3 1.510(4) y
C2 H2a 0.99 ?
C2 H2b 0.99 ?
C3 C4 1.517(4) y
C3 H3 1 ?
C4 C5 1.502(4) y
C4 H4a 0.99 ?
C4 H4b 0.99 ?
C5 H5a 0.99 ?
C5 H5b 0.99 ?
C7 C71 1.514(4) y
C7 C72 1.533(4) y
C7 H7 1 ?
C6 C62 1.525(3) y
C6 C61 1.528(3) y
C6 H6 1 ?
C9 C91 1.528(4) y
C9 C92 1.528(4) y
C9 H9 1 ?
C8 C81 1.524(4) y
C8 C82 1.532(3) y
C8 H8 1 ?
C71 H71a 0.98 ?
C71 H71b 0.98 ?
C71 H71c 0.98 ?
C72 H72a 0.98 ?
C72 H72b 0.98 ?
C72 H72c 0.98 ?
C61 H61a 0.98 ?
C61 H61b 0.98 ?
C61 H61c 0.98 ?
C62 H62a 0.98 ?
C62 H62b 0.98 ?
C62 H62c 0.98 ?
C91 H91a 0.98 ?
C91 H91b 0.98 ?
C91 H91c 0.98 ?
C92 H92a 0.98 ?
C92 H92b 0.98 ?
C92 H92c 0.98 ?
C81 H81a 0.98 ?
C81 H81b 0.98 ?
C81 H81c 0.98 ?
C82 H82a 0.98 ?
C82 H82b 0.98 ?
C82 H82c 0.98 ?

loop_
_geom_torsion_atom_site_label_1
_geom_torsion_atom_site_label_2
_geom_torsion_atom_site_label_3
_geom_torsion_atom_site_label_4
_geom_torsion
_geom_torsion_publ_flag
C3 Ni P1 C1 -3.81(11) y
Br Ni P1 C1 173.54(8) y
C3 Ni P1 C6 -121.01(12) y
Br Ni P1 C6 56.33(9) y
C3 Ni P1 C7 112.99(12) y
Br Ni P1 C7 -69.67(10) y
C3 Ni P2 C5 -6.82(12) y
Br Ni P2 C5 175.83(9) y
C3 Ni P2 C8 108.51(13) y
Br Ni P2 C8 -68.84(10) y
C3 Ni P2 C9 -123.72(13) y
Br Ni P2 C9 58.93(10) y
C6 P1 C1 C2 146.28(17) y
C7 P1 C1 C2 -102.66(19) y
Ni P1 C1 C2 24.46(18) y
P1 C1 C2 C3 -40.7(3) y
C1 C2 C3 C4 174.8(2) y
C1 C2 C3 Ni 41.3(3) y
P2 Ni C3 C2 161.3(2) y
P1 Ni C3 C2 -18.96(19) y
P2 Ni C3 C4 28.70(18) y
P1 Ni C3 C4 -151.53(19) y
C2 C3 C4 C5 178.3(2) y
Ni C3 C4 C5 -47.3(3) y
C3 C4 C5 P2 37.3(3) y
C8 P2 C5 C4 -141.37(19) y
C9 P2 C5 C4 106.6(2) y
Ni P2 C5 C4 -14.7(2) y
C1 P1 C7 C71 -166.16(18) y
C6 P1 C7 C71 -53.4(2) y
Ni P1 C7 C71 76.78(19) y
C1 P1 C7 C72 70.0(2) y
C6 P1 C7 C72 -177.30(19) y
Ni P1 C7 C72 -47.1(2) y
C1 P1 C6 C62 54.6(2) y
C7 P1 C6 C62 -56.1(2) y
Ni P1 C6 C62 170.35(17) y
C1 P1 C6 C61 -70.12(19) y
C7 P1 C6 C61 179.24(17) y
Ni P1 C6 C61 45.68(19) y
C5 P2 C9 C91 -64.8(2) y
C8 P2 C9 C91 -174.3(2) y
Ni P2 C9 C91 51.1(2) y
C5 P2 C9 C92 60.2(2) y
C8 P2 C9 C92 -49.4(3) y
Ni P2 C9 C92 176.1(2) y
C5 P2 C8 C81 -165.84(19) y
C9 P2 C8 C81 -53.4(2) y
Ni P2 C8 C81 77.6(2) y
C5 P2 C8 C82 70.7(2) y
C9 P2 C8 C82 -176.88(19) y
Ni P2 C8 C82 -45.9(2) y
